data_7135905
loop_
_publ_author_name
'Iqbal, Muhammad Mujahid'
'Elkik, Hussin'
'Liu, Changyou'
'Munawar, Aqsa'
'Chen, Zilong'
'Yang, Zhihua'
'Zhang, Fangfang'
'Pan, Shilie'

_publ_section_title
;
 Synthesis and characterization of mixed carbonate and bicarbonate
 materials as candidates for deep-UV applications.
;
_journal_issue 34
_journal_name_full 'Chemical communications (Cambridge, England)'
_journal_page_first 8710
_journal_page_last 8713
_journal_paper_doi 10.1039/d6cc01327a
_journal_volume 62
_journal_year 2026
_chemical_formula_moiety 'C4 H2 K5 Na O12'
_chemical_formula_sum 'C4 H2 K5 Na O12'
_chemical_formula_weight 460.535
_space_group_crystal_system monoclinic
_space_group_IT_number 15
_space_group_name_Hall '-C 2yc'
_space_group_name_H-M_alt 'C 1 2/c 1'
_symmetry_Int_Tables_number 15
_atom_sites_solution_primary iterative
_audit_creation_date 2024-11-11
_audit_creation_method
;
Olex2 1.3
(compiled 2020.11.12 svn.r5f609507 for OlexSys, GUI svn.r6408)
;
_audit_update_record
;
2024-12-23 deposited with the CCDC.	2026-04-09 downloaded from the CCDC.
;
_cell_angle_alpha 90
_cell_angle_beta 103.955(5)
_cell_angle_gamma 90
_cell_formula_units_Z 4
_cell_length_a 16.707(2)
_cell_length_b 5.6033(6)
_cell_length_c 13.8756(19)
_cell_measurement_reflns_used 5837
_cell_measurement_temperature 298
_cell_measurement_theta_max 27.47
_cell_measurement_theta_min 2.51
_cell_volume 1260.6(3)
_computing_cell_refinement 'SAINT V8.40B (?, 2016)'
_computing_data_reduction 'SAINT V8.40B (?, 2016)'
_computing_molecular_graphics 'Olex2 1.3 (Dolomanov et al., 2009)'
_computing_publication_material 'Olex2 1.3 (Dolomanov et al., 2009)'
_computing_structure_refinement 'olex2.refine 1.3 (Bourhis et al., 2015)'
_computing_structure_solution 'olex2.solve 1.3 (Bourhis et al., 2015)'
_diffrn_ambient_temperature 298.0
_diffrn_measured_fraction_theta_full 0.9922
_diffrn_measured_fraction_theta_max 0.9815
_diffrn_measurement_device_type 'Bruker APEX-II CCD'
_diffrn_measurement_method '\f and \w scans'
_diffrn_radiation_type 'Mo K\a'
_diffrn_radiation_wavelength 0.71073
_diffrn_reflns_av_R_equivalents 0.0382
_diffrn_reflns_av_unetI/netI 0.0228
_diffrn_reflns_Laue_measured_fraction_full 0.9922
_diffrn_reflns_Laue_measured_fraction_max 0.9815
_diffrn_reflns_limit_h_max 21
_diffrn_reflns_limit_h_min -21
_diffrn_reflns_limit_k_max 7
_diffrn_reflns_limit_k_min -6
_diffrn_reflns_limit_l_max 17
_diffrn_reflns_limit_l_min -18
_diffrn_reflns_number 10842
_diffrn_reflns_point_group_measured_fraction_full 0.9922
_diffrn_reflns_point_group_measured_fraction_max 0.9815
_diffrn_reflns_theta_full 25.2417
_diffrn_reflns_theta_max 27.52
_diffrn_reflns_theta_min 2.51
_exptl_absorpt_coefficient_mu 1.841
_exptl_absorpt_correction_T_max 0.7456
_exptl_absorpt_correction_T_min 0.6407
_exptl_absorpt_correction_type none
_exptl_absorpt_process_details 'SADABS-2016/2 (Bruker,2016/2) was used for absorption correction.'
_exptl_crystal_colour 'clear light colourless'
_exptl_crystal_colour_lustre clear
_exptl_crystal_colour_modifier light
_exptl_crystal_colour_primary colourless
_exptl_crystal_density_diffrn 2.427
_exptl_crystal_description block
_exptl_crystal_F_000 916.937
_exptl_crystal_size_max 0.12
_exptl_crystal_size_mid 0.11
_exptl_crystal_size_min 0.1
_refine_diff_density_max 0.3909
_refine_diff_density_min -0.3037
_refine_diff_density_rms 0.0878
_refine_ls_d_res_high 0.7690
_refine_ls_d_res_low 8.1069
_refine_ls_extinction_coef 0.0012(2)
_refine_ls_extinction_expression Fc^*^=kFc[1+0.001xFc^2^\l^3^/sin(2\q)]^-1/4^
_refine_ls_goodness_of_fit_ref 1.0397
_refine_ls_hydrogen_treatment refall
_refine_ls_matrix_type full
_refine_ls_number_constraints 0
_refine_ls_number_parameters 107
_refine_ls_number_reflns 1433
_refine_ls_number_restraints 2
_refine_ls_restrained_S_all 1.0389
_refine_ls_R_factor_all 0.0262
_refine_ls_R_factor_gt 0.0184
_refine_ls_shift/su_max 0.0002
_refine_ls_shift/su_mean 0.0001
_refine_ls_structure_factor_coef Fsqd
_refine_ls_weighting_details 'w=1/[\s^2^(Fo^2^)+(0.0250P)^2^+0.5859P] where P=(Fo^2^+2Fc^2^)/3'
_refine_ls_weighting_scheme calc
_refine_ls_wR_factor_gt 0.0486
_refine_ls_wR_factor_ref 0.0510
_reflns_Friedel_coverage 0.0
_reflns_limit_h_max 20
_reflns_limit_h_min -21
_reflns_limit_k_max 7
_reflns_limit_k_min 0
_reflns_limit_l_max 18
_reflns_limit_l_min 0
_reflns_number_gt 1238
_reflns_number_total 1433
_reflns_threshold_expression I>=2u(I)
_cod_data_source_file d6cc01327a2.cif
_cod_data_source_block nakcoh-final
_cod_database_code 7135905
_olex2_refinement_description
;
1. Restrained distances
 O5-H5
 0.95 with sigma of 0.02
 H5-O5
 0.86 with sigma of 0.01
;
_olex2_submission_special_instructions 'No special instructions were received'

loop_
_space_group_symop_id
_space_group_symop_operation_xyz
1 x,y,z
2 -x,y,-z+1/2
3 -x,-y,-z
4 x,-y,z-1/2
5 x+1/2,y+1/2,z
6 -x+1/2,y+1/2,-z+1/2
7 -x+1/2,-y+1/2,-z
8 x+1/2,-y+1/2,z-1/2

loop_
_atom_site_label
_atom_site_type_symbol
_atom_site_fract_x
_atom_site_fract_y
_atom_site_fract_z
_atom_site_U_iso_or_equiv
_atom_site_adp_type
_atom_site_occupancy
_atom_site_site_symmetry_order
_atom_site_refinement_flags_posn
_atom_site_refinement_flags_adp
_atom_site_refinement_flags_occupancy
K1 K 0.606949(17) 0.02772(5) 0.70729(2) 0.01976(10) Uani 1.000000 1 . . .
K2 K 0.5 0.5 0.0 0.02593(12) Uani 1.000000 2 S T P
K3 K 0.800560(17) 0.97669(5) 0.10867(2) 0.02416(10) Uani 1.000000 1 . . .
Na1 Na 0.5 0.47362(13) 0.25 0.02001(17) Uani 1.000000 2 S T P
C1 C 0.57859(8) -0.0160(2) 0.41766(10) 0.0162(3) Uani 1.000000 1 . . .
C2 C 0.68108(8) 0.4947(2) 0.15611(9) 0.0151(2) Uani 1.000000 1 . . .
O1 O 0.61396(7) -0.01490(17) 0.51242(7) 0.0303(3) Uani 1.000000 1 . . .
O2 O 0.56274(5) -0.21572(15) 0.37280(6) 0.0209(2) Uani 1.000000 1 . . .
O3 O 0.56097(5) 0.18172(16) 0.37331(6) 0.0225(2) Uani 1.000000 1 . . .
O4 O 0.61352(5) 0.45928(16) 0.18019(7) 0.0197(2) Uani 1.000000 1 . . .
O5 O 0.69453(6) 0.37736(18) 0.07816(6) 0.0252(2) Uani 1.000000 1 D . .
O6 O 0.73498(5) 0.63712(16) 0.19943(6) 0.0236(2) Uani 1.000000 1 . . .
H5 H 0.6583(12) 0.262(3) 0.0534(17) 0.110(10) Uiso 1.000000 1 D . .

loop_
_atom_site_aniso_label
_atom_site_aniso_U_11
_atom_site_aniso_U_22
_atom_site_aniso_U_33
_atom_site_aniso_U_12
_atom_site_aniso_U_13
_atom_site_aniso_U_23
K1 0.02124(16) 0.01834(17) 0.02048(16) 0.00003(9) 0.00654(11) -0.00084(10)
K2 0.0253(2) 0.0355(3) 0.0166(2) 0.01029(16) 0.00427(16) 0.00036(15)
K3 0.01994(16) 0.02770(18) 0.02518(17) 0.00088(11) 0.00611(12) 0.00671(11)
Na1 0.0171(4) 0.0223(4) 0.0215(4) -0.000000 0.0063(3) 0.000000
C1 0.0134(5) 0.0183(6) 0.0179(6) -0.0000(4) 0.0060(5) -0.0002(4)
C2 0.0155(5) 0.0145(6) 0.0148(6) 0.0027(4) 0.0026(4) 0.0036(4)
O1 0.0440(6) 0.0269(6) 0.0161(5) 0.0024(4) -0.0002(4) -0.0014(4)
O2 0.0244(5) 0.0173(5) 0.0205(4) -0.0021(3) 0.0044(3) -0.0016(3)
O3 0.0251(5) 0.0171(5) 0.0251(5) 0.0030(3) 0.0056(4) 0.0042(4)
O4 0.0152(4) 0.0228(5) 0.0222(5) -0.0001(3) 0.0065(4) 0.0005(3)
O5 0.0267(5) 0.0303(6) 0.0203(5) 0.0001(4) 0.0092(4) -0.0048(4)
O6 0.0193(4) 0.0206(5) 0.0284(5) -0.0049(4) 0.0010(4) -0.0008(4)

loop_
_atom_type_symbol
_atom_type_scat_dispersion_real
_atom_type_scat_dispersion_imag
_atom_type_scat_Cromer_Mann_a1
_atom_type_scat_Cromer_Mann_a2
_atom_type_scat_Cromer_Mann_a3
_atom_type_scat_Cromer_Mann_a4
_atom_type_scat_Cromer_Mann_b1
_atom_type_scat_Cromer_Mann_b2
_atom_type_scat_Cromer_Mann_b3
_atom_type_scat_Cromer_Mann_b4
_atom_type_scat_Cromer_Mann_c
_atom_type_scat_source
_atom_type_scat_dispersion_source
H 0.00000 0.00000 0.49300 0.32291 0.14019 0.04081 10.51090 26.12570 3.14236 57.79970 0.0030380000826 'International Tables Volume C Table 6.1.1.4 (pp. 500-502)' 'Henke, Gullikson and Davis, At. Data and Nucl. Data Tables, 1993, 54, 2'
C 0.00347 0.00161 2.31000 1.02000 1.58860 0.86500 20.84390 10.20750 0.56870 51.65120 0.215599998832 'International Tables Volume C Table 6.1.1.4 (pp. 500-502)' 'Henke, Gullikson and Davis, At. Data and Nucl. Data Tables, 1993, 54, 2'
K 0.21174 0.26561 8.21860 7.43980 1.05190 0.86590 12.79490 0.77480 213.18700 41.68410 1.42279994488 'International Tables Volume C Table 6.1.1.4 (pp. 500-502)' 'Henke, Gullikson and Davis, At. Data and Nucl. Data Tables, 1993, 54, 2'
O 0.01158 0.00611 3.04850 2.28680 1.54630 0.86700 13.27710 5.70110 0.32390 32.90890 0.250800013542 'International Tables Volume C Table 6.1.1.4 (pp. 500-502)' 'Henke, Gullikson and Davis, At. Data and Nucl. Data Tables, 1993, 54, 2'
Na 0.03665 0.02467 4.76260 3.17360 1.26740 1.11280 3.28500 8.84220 0.31360 129.42400 0.675999999046 'International Tables Volume C Table 6.1.1.4 (pp. 500-502)' 'Henke, Gullikson and Davis, At. Data and Nucl. Data Tables, 1993, 54, 2'

loop_
_geom_angle_atom_site_label_1
_geom_angle_atom_site_label_2
_geom_angle_atom_site_label_3
_geom_angle
_geom_angle_site_symmetry_1
_geom_angle_site_symmetry_3
_geom_angle_publ_flag
C1 K1 Na1 69.40(2) 4_556 4_566 ?
C1 K1 Na1 68.35(2) 3_656 4_566 ?
C2 K1 Na1 65.92(3) 4_566 4_566 ?
C2 K1 C1 106.54(3) 4_566 3_656 ?
C2 K1 C1 113.45(3) 4_566 4_556 ?
O1 K1 Na1 112.78(2) . 4_566 ?
O1 K1 C1 74.19(3) . 3_656 ?
O1 K1 C1 171.20(3) . 4_556 ?
O1 K1 C2 74.65(3) . 4_566 ?
O2 K1 Na1 44.788(17) 3_656 4_566 ?
O2 K1 Na1 45.500(18) 4_556 4_566 ?
O2 K1 C1 92.30(3) 4_556 3_656 ?
O2 K1 C1 23.73(3) 3_656 3_656 ?
O2 K1 C1 24.59(3) 4_556 4_556 ?
O2 K1 C1 90.63(3) 3_656 4_556 ?
O2 K1 C2 93.58(3) 4_556 4_566 ?
O2 K1 C2 90.35(3) 3_656 4_566 ?
O2 K1 O1 158.21(3) 4_556 . ?
O2 K1 O1 85.76(3) 3_656 . ?
O3 K1 Na1 84.499(19) 3_656 4_566 ?
O3 K1 Na1 86.724(19) 4_556 4_566 ?
O3 K1 C1 23.52(3) 3_656 3_656 ?
O3 K1 C1 90.07(3) 3_656 4_556 ?
O3 K1 C1 24.36(3) 4_556 4_556 ?
O3 K1 C1 90.85(3) 4_556 3_656 ?
O3 K1 C2 129.92(3) 3_656 4_566 ?
O3 K1 C2 137.76(3) 4_556 4_566 ?
O3 K1 O1 81.77(3) 3_656 . ?
O3 K1 O1 147.56(3) 4_556 . ?
O3 K1 O2 43.77(2) 3_656 3_656 ?
O3 K1 O2 91.68(3) 4_556 3_656 ?
O3 K1 O2 92.60(3) 3_656 4_556 ?
O3 K1 O2 46.55(3) 4_556 4_556 ?
O4 K1 Na1 149.86(2) 4_556 4_566 ?
O4 K1 C1 88.32(3) 4_556 3_656 ?
O4 K1 C1 97.40(3) 4_556 4_556 ?
O4 K1 C2 142.22(3) 4_556 4_566 ?
O4 K1 O1 76.54(3) 4_556 . ?
O4 K1 O2 111.38(3) 4_556 3_656 ?
O4 K1 O2 120.91(3) 4_556 4_556 ?
O4 K1 O3 68.07(2) 4_556 3_656 ?
O4 K1 O3 74.36(3) 4_556 4_556 ?
O6 K1 Na1 131.16(2) 7_656 4_566 ?
O6 K1 Na1 84.144(19) 4_566 4_566 ?
O6 K1 C1 159.24(3) 7_656 3_656 ?
O6 K1 C1 129.30(3) 4_566 3_656 ?
O6 K1 C1 84.15(3) 7_656 4_556 ?
O6 K1 C1 109.75(3) 4_566 4_556 ?
O6 K1 C2 23.64(3) 4_566 4_566 ?
O6 K1 C2 90.36(3) 7_656 4_566 ?
O6 K1 O1 99.61(3) 7_656 . ?
O6 K1 O1 79.05(3) 4_566 . ?
O6 K1 O2 98.72(3) 7_656 4_556 ?
O6 K1 O2 113.95(2) 4_566 3_656 ?
O6 K1 O2 174.57(3) 7_656 3_656 ?
O6 K1 O2 97.60(3) 4_566 4_556 ?
O6 K1 O3 84.18(3) 7_656 4_556 ?
O6 K1 O3 137.41(3) 7_656 3_656 ?
O6 K1 O3 130.47(3) 4_566 4_556 ?
O6 K1 O3 151.84(3) 4_566 3_656 ?
O6 K1 O4 125.98(3) 4_566 4_556 ?
O6 K1 O4 70.92(3) 7_656 4_556 ?
H5 K1 Na1 145.0(2) 4_556 4_566 ?
H5 K1 C1 90.5(4) 4_556 3_656 ?
H5 K1 C1 144.1(3) 4_556 4_556 ?
H5 K1 C2 96.1(5) 4_556 4_566 ?
H5 K1 O1 32.4(3) 4_556 . ?
H5 K1 O2 168.7(3) 4_556 4_556 ?
H5 K1 O2 109.8(3) 4_556 3_656 ?
H5 K1 O3 122.5(4) 4_556 4_556 ?
H5 K1 O3 85.7(5) 4_556 3_656 ?
H5 K1 O4 48.2(4) 4_556 4_556 ?
H5 K1 O6 89.0(5) 4_556 4_566 ?
H5 K1 O6 75.4(3) 4_556 7_656 ?
C2 K2 C2 180.0 3_665 . ?
O1 K2 C2 118.18(3) 2_665 . ?
O1 K2 C2 118.18(3) 4 3_665 ?
O1 K2 C2 61.82(3) 4 . ?
O1 K2 C2 61.82(3) 2_665 3_665 ?
O1 K2 O1 180.0 4 2_665 ?
O2 K2 C2 89.14(3) 4 . ?
O2 K2 C2 90.86(3) 4 3_665 ?
O2 K2 C2 90.86(3) 2_665 . ?
O2 K2 C2 89.14(3) 2_665 3_665 ?
O2 K2 O1 41.91(2) 2_665 2_665 ?
O2 K2 O1 138.09(2) 2_665 4 ?
O2 K2 O1 138.09(2) 4 2_665 ?
O2 K2 O1 41.91(2) 4 4 ?
O2 K2 O2 180.0 4 2_665 ?
O3 K2 C2 90.17(3) 2_655 3_665 ?
O3 K2 C2 90.17(3) 4_565 . ?
O3 K2 C2 89.83(3) 2_655 . ?
O3 K2 C2 89.83(3) 4_565 3_665 ?
O3 K2 O1 105.04(3) 2_655 2_665 ?
O3 K2 O1 105.04(3) 4_565 4 ?
O3 K2 O1 74.96(3) 2_655 4 ?
O3 K2 O1 74.96(3) 4_565 2_665 ?
O3 K2 O2 73.78(3) 2_655 2_665 ?
O3 K2 O2 73.78(3) 4_565 4 ?
O3 K2 O2 106.22(3) 2_655 4 ?
O3 K2 O2 106.22(3) 4_565 2_665 ?
O3 K2 O3 180.0 4_565 2_655 ?
O4 K2 C2 157.71(3) . 3_665 ?
O4 K2 C2 22.29(3) 3_665 3_665 ?
O4 K2 C2 22.29(3) . . ?
O4 K2 C2 157.71(3) 3_665 . ?
O4 K2 O1 112.17(2) 3_665 4 ?
O4 K2 O1 112.17(2) . 2_665 ?
O4 K2 O1 67.83(2) 3_665 2_665 ?
O4 K2 O1 67.83(2) . 4 ?
O4 K2 O2 104.31(3) . 4 ?
O4 K2 O2 75.69(3) 3_665 4 ?
O4 K2 O2 75.69(3) . 2_665 ?
O4 K2 O2 104.31(3) 3_665 2_665 ?
O4 K2 O3 109.87(3) . 4_565 ?
O4 K2 O3 70.13(3) 3_665 4_565 ?
O4 K2 O3 109.87(3) 3_665 2_655 ?
O4 K2 O3 70.13(3) . 2_655 ?
O4 K2 O4 180.0 3_665 . ?
O5 K2 C2 23.58(3) 3_665 3_665 ?
O5 K2 C2 23.58(3) . . ?
O5 K2 C2 156.42(3) 3_665 . ?
O5 K2 C2 156.42(3) . 3_665 ?
O5 K2 O1 135.35(2) . 2_665 ?
O5 K2 O1 44.65(2) . 4 ?
O5 K2 O1 44.65(2) 3_665 2_665 ?
O5 K2 O1 135.35(2) 3_665 4 ?
O5 K2 O2 65.64(2) 3_665 2_665 ?
O5 K2 O2 114.36(2) . 2_665 ?
O5 K2 O2 65.64(2) . 4 ?
O5 K2 O2 114.36(2) 3_665 4 ?
O5 K2 O3 98.00(2) . 2_655 ?
O5 K2 O3 82.00(2) . 4_565 ?
O5 K2 O3 98.00(2) 3_665 4_565 ?
O5 K2 O3 82.00(2) 3_665 2_655 ?
O5 K2 O4 42.68(2) . . ?
O5 K2 O4 42.68(2) 3_665 3_665 ?
O5 K2 O4 137.32(2) . 3_665 ?
O5 K2 O4 137.32(2) 3_665 . ?
O5 K2 O5 180.0 3_665 . ?
H5 K2 C2 35.3(3) 3_665 3_665 ?
H5 K2 C2 35.3(3) . . ?
H5 K2 C2 144.7(3) 3_665 . ?
H5 K2 C2 144.7(3) . 3_665 ?
H5 K2 O1 29.2(2) . 4 ?
H5 K2 O1 150.8(2) 3_665 4 ?
H5 K2 O1 29.2(2) 3_665 2_665 ?
H5 K2 O1 150.8(2) . 2_665 ?
H5 K2 O2 124.5(4) . 2_665 ?
H5 K2 O2 124.5(4) 3_665 4 ?
H5 K2 O2 55.5(4) . 4 ?
H5 K2 O2 55.5(4) 3_665 2_665 ?
H5 K2 O3 89.7(4) . 2_655 ?
H5 K2 O3 90.3(4) . 4_565 ?
H5 K2 O3 90.3(4) 3_665 2_655 ?
H5 K2 O3 89.7(4) 3_665 4_565 ?
H5 K2 O4 49.0(4) . . ?
H5 K2 O4 49.0(4) 3_665 3_665 ?
H5 K2 O4 131.0(4) . 3_665 ?
H5 K2 O4 131.0(4) 3_665 . ?
H5 K2 O5 15.5(2) . . ?
H5 K2 O5 164.5(2) . 3_665 ?
H5 K2 O5 164.5(2) 3_665 . ?
H5 K2 O5 15.5(2) 3_665 3_665 ?
H5 K2 H5 180.0 3_665 . ?
C1 K3 Na1 63.25(2) 6_655 5 ?
C2 K3 Na1 113.95(2) . 5 ?
C2 K3 Na1 65.00(2) 6_655 5 ?
C2 K3 C1 77.34(3) . 6_655 ?
C2 K3 C1 102.46(3) 6_655 6_655 ?
O1 K3 Na1 170.49(2) 4_565 5 ?
O1 K3 C1 123.95(3) 4_565 6_655 ?
O1 K3 C2 106.07(3) 4_565 6_655 ?
O1 K3 C2 64.82(3) 4_565 . ?
O2 K3 Na1 45.49(2) 6_665 5 ?
O2 K3 C1 90.96(3) 6_665 6_655 ?
O2 K3 C2 159.38(3) 6_665 . ?
O2 K3 C2 90.65(3) 6_665 6_655 ?
O2 K3 O1 135.00(3) 6_665 4_565 ?
O3 K3 Na1 43.98(2) 6_655 5 ?
O3 K3 C1 19.60(3) 6_655 6_655 ?
O3 K3 C2 91.38(3) 6_655 . ?
O3 K3 C2 93.06(3) 6_655 6_655 ?
O3 K3 O1 143.53(3) 6_655 4_565 ?
O3 K3 O2 73.73(3) 6_655 6_665 ?
O4 K3 Na1 41.993(17) 6_655 5 ?
O4 K3 C1 85.54(3) 6_655 6_655 ?
O4 K3 C2 87.17(3) 6_655 . ?
O4 K3 C2 23.30(3) 6_655 6_655 ?
O4 K3 O1 129.28(3) 6_655 4_565 ?
O4 K3 O2 74.89(2) 6_655 6_665 ?
O4 K3 O3 72.38(3) 6_655 6_655 ?
O5 K3 Na1 107.20(2) 7_665 5 ?
O5 K3 Na1 125.16(2) 1_565 5 ?
O5 K3 C1 89.26(3) 7_665 6_655 ?
O5 K3 C1 165.80(3) 1_565 6_655 ?
O5 K3 C2 105.94(3) 1_565 . ?
O5 K3 C2 123.71(3) 7_665 . ?
O5 K3 C2 159.59(3) 7_665 6_655 ?
O5 K3 C2 91.72(3) 1_565 6_655 ?
O5 K3 O1 80.07(3) 7_665 4_565 ?
O5 K3 O1 49.44(3) 1_565 4_565 ?
O5 K3 O2 72.28(3) 7_665 6_665 ?
O5 K3 O2 89.58(3) 1_565 6_665 ?
O5 K3 O3 92.75(3) 7_665 6_655 ?
O5 K3 O3 162.68(3) 1_565 6_655 ?
O5 K3 O4 146.65(3) 7_665 6_655 ?
O5 K3 O4 108.27(3) 1_565 6_655 ?
O6 K3 Na1 100.36(2) . 5 ?
O6 K3 Na1 82.370(18) 6_655 5 ?
O6 K3 C1 78.37(3) . 6_655 ?
O6 K3 C1 124.94(3) 6_655 6_655 ?
O6 K3 C2 17.02(3) . . ?
O6 K3 C2 59.31(3) . 6_655 ?
O6 K3 C2 79.70(3) 6_655 . ?
O6 K3 C2 22.82(3) 6_655 6_655 ?
O6 K3 O1 76.48(3) . 4_565 ?
O6 K3 O1 88.16(3) 6_655 4_565 ?
O6 K3 O2 144.13(3) . 6_665 ?
O6 K3 O2 93.73(3) 6_655 6_665 ?
O6 K3 O3 87.78(3) . 6_655 ?
O6 K3 O3 115.64(3) 6_655 6_655 ?
O6 K3 O4 70.24(3) . 6_655 ?
O6 K3 O4 43.85(2) 6_655 6_655 ?
O6 K3 O5 140.52(3) . 7_665 ?
O6 K3 O5 108.92(3) . 1_565 ?
O6 K3 O5 69.16(2) 6_655 1_565 ?
O6 K3 O5 143.87(3) 6_655 7_665 ?
H5 K3 Na1 142.9(2) 1_565 5 ?
H5 K3 Na1 93.8(4) 7_665 5 ?
H5 K3 C1 153.2(3) 1_565 6_655 ?
H5 K3 C1 93.8(5) 7_665 6_655 ?
H5 K3 C2 90.4(3) 1_565 . ?
H5 K3 C2 141.7(2) 7_665 . ?
H5 K3 C2 97.3(5) 1_565 6_655 ?
H5 K3 C2 142.3(2) 7_665 6_655 ?
H5 K3 O1 31.17(19) 1_565 4_565 ?
H5 K3 O1 91.9(4) 7_665 4_565 ?
H5 K3 O2 106.8(2) 1_565 6_665 ?
H5 K3 O2 54.9(3) 7_665 6_665 ?
H5 K3 O3 169.6(5) 1_565 6_655 ?
H5 K3 O3 91.3(5) 7_665 6_655 ?
H5 K3 O4 117.9(4) 1_565 6_655 ?
H5 K3 O4 129.8(3) 7_665 6_655 ?
H5 K3 O5 77.8(5) 1_565 7_665 ?
H5 K3 O5 74.9(5) 7_665 1_565 ?
H5 K3 O5 18.27(19) 1_565 1_565 ?
H5 K3 O5 18.0(2) 7_665 7_665 ?
H5 K3 O6 96.8(4) 1_565 . ?
H5 K3 O6 74.8(5) 1_565 6_655 ?
H5 K3 O6 132.1(4) 7_665 6_655 ?
H5 K3 O6 158.4(2) 7_665 . ?
K1 Na1 K1 71.557(16) 4_565 3_666 ?
K3 Na1 K1 67.794(9) 6_645 4_565 ?
K3 Na1 K1 111.704(15) 5_445 4_565 ?
K3 Na1 K1 111.704(15) 6_645 3_666 ?
K3 Na1 K1 67.794(9) 5_445 3_666 ?
K3 Na1 K3 179.43(3) 6_645 5_445 ?
O2 Na1 K1 57.59(2) 2_665 4_565 ?
O2 Na1 K1 57.59(2) 1_565 3_666 ?
O2 Na1 K1 53.05(2) 2_665 3_666 ?
O2 Na1 K1 53.05(2) 1_565 4_565 ?
O2 Na1 K3 54.13(2) 2_665 5_445 ?
O2 Na1 K3 125.38(3) 1_565 5_445 ?
O2 Na1 K3 125.38(3) 2_665 6_645 ?
O2 Na1 K3 54.13(2) 1_565 6_645 ?
O2 Na1 O2 91.03(4) 2_665 1_565 ?
O3 Na1 K1 121.68(2) . 4_565 ?
O3 Na1 K1 125.23(2) . 3_666 ?
O3 Na1 K1 125.23(2) 2_655 4_565 ?
O3 Na1 K1 121.68(2) 2_655 3_666 ?
O3 Na1 K3 126.51(3) . 5_445 ?
O3 Na1 K3 53.98(2) . 6_645 ?
O3 Na1 K3 53.98(2) 2_655 5_445 ?
O3 Na1 K3 126.51(3) 2_655 6_645 ?
O3 Na1 O2 87.27(3) . 1_565 ?
O3 Na1 O2 178.14(4) 2_655 1_565 ?
O3 Na1 O2 178.14(4) . 2_665 ?
O3 Na1 O2 87.27(3) 2_655 2_665 ?
O3 Na1 O3 94.44(5) . 2_655 ?
O4 Na1 K1 127.42(3) 2_655 4_565 ?
O4 Na1 K1 56.52(2) 2_655 3_666 ?
O4 Na1 K1 127.42(3) . 3_666 ?
O4 Na1 K1 56.52(2) . 4_565 ?
O4 Na1 K3 57.50(2) . 6_645 ?
O4 Na1 K3 122.53(2) . 5_445 ?
O4 Na1 K3 122.53(2) 2_655 6_645 ?
O4 Na1 K3 57.50(2) 2_655 5_445 ?
O4 Na1 O2 89.44(3) 2_655 1_565 ?
O4 Na1 O2 89.44(3) . 2_665 ?
O4 Na1 O2 93.34(3) 2_655 2_665 ?
O4 Na1 O2 93.34(3) . 1_565 ?
O4 Na1 O3 85.89(3) . 2_655 ?
O4 Na1 O3 91.42(3) . . ?
O4 Na1 O3 91.42(3) 2_655 2_655 ?
O4 Na1 O3 85.89(3) 2_655 . ?
O4 Na1 O4 176.05(6) . 2_655 ?
K3 C1 K1 118.27(4) 6_645 3_656 ?
K3 C1 K1 72.03(3) 6_645 4 ?
O1 C1 K1 145.31(9) . 4 ?
O1 C1 K1 134.21(9) . 3_656 ?
O1 C1 K3 88.22(7) . 6_645 ?
O2 C1 K1 65.10(6) . 4 ?
O2 C1 K1 69.78(6) . 3_656 ?
O2 C1 K3 134.36(8) . 6_645 ?
O2 C1 O1 119.05(11) . . ?
O3 C1 K1 68.15(7) . 4 ?
O3 C1 K1 70.74(7) . 3_656 ?
O3 C1 K3 47.95(6) . 6_645 ?
O3 C1 O1 118.74(11) . . ?
O3 C1 O2 122.21(12) . . ?
K2 C2 K1 77.71(3) . 4_565 ?
K3 C2 K1 69.89(2) . 4_565 ?
K3 C2 K1 74.90(3) 6_645 4_565 ?
K3 C2 K2 110.23(3) . . ?
K3 C2 K2 121.40(4) 6_645 . ?
O4 C2 K1 69.20(6) . 4_565 ?
O4 C2 K2 55.63(6) . . ?
O4 C2 K3 66.38(6) . 6_645 ?
O4 C2 K3 138.77(8) . . ?
O5 C2 K1 140.14(8) . 4_565 ?
O5 C2 K2 77.09(7) . . ?
O5 C2 K3 144.96(8) . 6_645 ?
O5 C2 K3 90.72(7) . . ?
O5 C2 O4 118.20(11) . . ?
O6 C2 K1 67.59(7) . 4_565 ?
O6 C2 K2 139.54(8) . . ?
O6 C2 K3 69.38(7) . 6_645 ?
O6 C2 K3 38.73(6) . . ?
O6 C2 O4 124.05(12) . . ?
O6 C2 O5 117.72(12) . . ?
K2 O1 K1 87.82(3) 4_556 . ?
K3 O1 K1 81.17(3) 4_566 . ?
K3 O1 K2 126.10(3) 4_566 4_556 ?
C1 O1 K1 151.20(9) . . ?
C1 O1 K2 80.10(7) . 4_556 ?
C1 O1 K3 126.90(8) . 4_566 ?
K2 O2 K1 164.09(3) 2_645 4 ?
K2 O2 K1 88.20(2) 2_645 3_656 ?
K3 O2 K1 157.93(3) 6_635 3_656 ?
K3 O2 K1 86.36(2) 6_635 4 ?
K3 O2 K2 90.75(3) 6_635 2_645 ?
Na1 O2 K1 77.62(2) 1_545 3_656 ?
Na1 O2 K1 81.45(3) 1_545 4 ?
Na1 O2 K2 82.64(3) 1_545 2_645 ?
Na1 O2 K3 80.38(3) 1_545 6_635 ?
C1 O2 K1 86.48(7) . 3_656 ?
C1 O2 K1 90.31(7) . 4 ?
C1 O2 K2 105.05(7) . 2_645 ?
C1 O2 K3 115.00(7) . 6_635 ?
C1 O2 Na1 162.20(8) . 1_545 ?
K2 O3 K1 163.56(3) 2_655 4 ?
K2 O3 K1 91.92(2) 2_655 3_656 ?
K3 O3 K1 86.41(3) 6_645 4 ?
K3 O3 K1 160.32(3) 6_645 3_656 ?
K3 O3 K2 89.20(3) 6_645 2_655 ?
Na1 O3 K1 81.70(3) 2_655 4 ?
Na1 O3 K1 78.66(3) 2_655 3_656 ?
Na1 O3 K2 82.00(3) 2_655 2_655 ?
Na1 O3 K3 82.04(3) 2_655 6_645 ?
C1 O3 K1 85.74(7) . 3_656 ?
C1 O3 K1 87.49(7) . 4 ?
C1 O3 K2 108.81(7) . 2_655 ?
C1 O3 K3 112.45(7) . 6_645 ?
C1 O3 Na1 161.41(8) . 2_655 ?
K2 O4 K1 99.44(3) . 4 ?
K3 O4 K1 85.58(3) 6_645 4 ?
K3 O4 K2 164.80(3) 6_645 . ?
Na1 O4 K1 85.09(3) 2_655 4 ?
Na1 O4 K2 85.60(3) 2_655 . ?
Na1 O4 K3 80.51(3) 2_655 6_645 ?
C2 O4 K1 104.96(7) . 4 ?
C2 O4 K2 102.08(7) . . ?
C2 O4 K3 90.33(7) . 6_645 ?
C2 O4 Na1 165.93(8) . 2_655 ?
K3 O5 K2 139.43(4) 1_545 . ?
K3 O5 K2 82.90(2) 7_665 . ?
C2 O5 K2 79.33(7) . . ?
C2 O5 K3 132.18(8) . 7_665 ?
C2 O5 K3 119.56(7) . 1_545 ?
H5 O5 K2 59.6(16) . . ?
H5 O5 K3 91.4(16) . 7_665 ?
H5 O5 K3 79.9(16) . 1_545 ?
H5 O5 C2 116.0(16) . . ?
K3 O6 K1 81.81(2) 6_645 7_656 ?
K3 O6 K1 81.57(2) 6_645 4_565 ?
K3 O6 K1 90.26(3) . 7_656 ?
K3 O6 K1 86.89(3) . 4_565 ?
C2 O6 K1 88.78(7) . 4_565 ?
C2 O6 K1 120.23(8) . 7_656 ?
C2 O6 K3 124.26(8) . . ?
C2 O6 K3 87.80(7) . 6_645 ?
K2 H5 K1 91.8(6) . 4 ?
K3 H5 K1 82.2(6) 1_545 4 ?
K3 H5 K1 175.5(5) 7_665 4 ?
K3 H5 K2 86.7(7) 7_665 . ?
K3 H5 K2 172.5(6) 1_545 . ?
O5 H5 K1 113.8(18) . 4 ?
O5 H5 K2 104.9(18) . . ?
O5 H5 K3 70.7(14) . 7_665 ?
O5 H5 K3 81.8(16) . 1_545 ?

loop_
_geom_bond_atom_site_label_1
_geom_bond_atom_site_label_2
_geom_bond_distance
_geom_bond_site_symmetry_2
_geom_bond_publ_flag
K1 Na1 3.4441(7) 4_566 ?
K1 C1 3.0686(14) 4_556 ?
K1 C1 3.1665(13) 3_656 ?
K1 C2 3.1019(12) 4_566 ?
K1 O1 2.7449(11) . ?
K1 O2 2.9770(9) 3_656 ?
K1 O2 2.7834(9) 4_556 ?
K1 O3 2.8509(10) 4_556 ?
K1 O3 2.9974(10) 3_656 ?
K1 O4 2.7604(10) 4_556 ?
K1 O6 2.8682(10) 4_566 ?
K1 O6 2.8025(10) 7_656 ?
K1 H5 2.97(2) 4_556 ?
K2 C2 3.2687(13) 3_665 ?
K2 C2 3.2687(13) . ?
K2 O1 3.2992(11) 2_665 ?
K2 O1 3.2992(11) 4 ?
K2 O2 2.7647(9) 4 ?
K2 O2 2.7647(9) 2_665 ?
K2 O3 2.8587(9) 2_655 ?
K2 O3 2.8587(9) 4_565 ?
K2 O4 2.7592(9) 3_665 ?
K2 O4 2.7592(9) . ?
K2 O5 3.2421(10) . ?
K2 O5 3.2421(10) 3_665 ?
K2 H5 2.89(2) . ?
K2 H5 2.89(2) 3_665 ?
K3 Na1 3.4346(5) 5 ?
K3 C1 3.4910(12) 6_655 ?
K3 C2 3.5135(13) . ?
K3 C2 3.2054(13) 6_655 ?
K3 O1 3.0887(12) 4_565 ?
K3 O2 2.8229(9) 6_665 ?
K3 O3 2.8049(10) 6_655 ?
K3 O4 2.9368(10) 6_655 ?
K3 O5 2.7383(10) 7_665 ?
K3 O5 2.8277(10) 1_565 ?
K3 O6 3.0023(10) 6_655 ?
K3 O6 2.6593(10) . ?
K3 H5 2.90(2) 7_665 ?
K3 H5 2.81(3) 1_565 ?
Na1 O2 2.4841(10) 1_565 ?
Na1 O2 2.4841(10) 2_665 ?
Na1 O3 2.4082(10) . ?
Na1 O3 2.4082(10) 2_655 ?
Na1 O4 2.3298(9) . ?
Na1 O4 2.3298(9) 2_655 ?
C1 O1 1.3051(17) . ?
C1 O2 1.2769(15) . ?
C1 O3 1.2671(15) . ?
C2 O4 1.2676(16) . ?
C2 O5 1.3305(15) . ?
C2 O6 1.2441(15) . ?
O5 H5 0.896(8) . ?

loop_
_geom_hbond_atom_site_label_D
_geom_hbond_atom_site_label_H
_geom_hbond_atom_site_label_A
_geom_hbond_distance_DH
_geom_hbond_distance_HA
_geom_hbond_distance_DA
_geom_hbond_angle_DHA
_geom_hbond_site_symmetry_A
O5 H5 O1 0.896(8) 1.608(11) 2.4853(14) 166(3) 4

loop_
_geom_torsion_atom_site_label_1
_geom_torsion_atom_site_label_2
_geom_torsion_atom_site_label_3
_geom_torsion_atom_site_label_4
_geom_torsion
_geom_torsion_site_symmetry_1
_geom_torsion_site_symmetry_2
_geom_torsion_site_symmetry_3
_geom_torsion_site_symmetry_4
_geom_torsion_publ_flag
K1 C1 O1 K1 171.86(4) 4 . . . ?
K1 C1 O1 K1 -11.30(19) 3_656 . . . ?
K1 C1 O1 K2 -121.57(14) 4 . . 4_556 ?
K1 C1 O1 K2 55.28(8) 3_656 . . 4_556 ?
K1 C1 O1 K3 -176.63(5) 3_656 . . 4_566 ?
K1 C1 O1 K3 6.53(17) 4 . . 4_566 ?
K1 C1 O2 K1 -88.62(3) 4 . . 3_656 ?
K1 C1 O2 K1 88.62(2) 3_656 . . 4 ?
K1 C1 O2 K2 -87.19(2) 3_656 . . 2_645 ?
K1 C1 O2 K2 -175.811(19) 4 . . 2_645 ?
K1 C1 O2 K3 86.12(3) 4 . . 6_635 ?
K1 C1 O2 K3 174.75(3) 3_656 . . 6_635 ?
K1 C1 O2 Na1 -62.00(18) 4 . . 1_545 ?
K1 C1 O2 Na1 26.62(18) 3_656 . . 1_545 ?
K1 C1 O3 K1 87.18(3) 4 . . 3_656 ?
K1 C1 O3 K1 -87.18(3) 3_656 . . 4 ?
K1 C1 O3 K2 177.76(2) 4 . . 2_655 ?
K1 C1 O3 K2 90.58(3) 3_656 . . 2_655 ?
K1 C1 O3 K3 -85.07(3) 4 . . 6_645 ?
K1 C1 O3 K3 -172.25(2) 3_656 . . 6_645 ?
K1 C1 O3 Na1 54.30(17) 4 . . 2_655 ?
K1 C1 O3 Na1 -32.88(17) 3_656 . . 2_655 ?
K1 C2 O4 K1 -167.579(13) 4_565 . . 4 ?
K1 C2 O4 K2 89.08(2) 4_565 . . . ?
K1 C2 O4 K3 -82.07(3) 4_565 . . 6_645 ?
K1 C2 O4 Na1 -33.0(2) 4_565 . . 2_655 ?
K1 C2 O5 K2 -52.03(10) 4_565 . . . ?
K1 C2 O5 K3 18.07(16) 4_565 . . 7_665 ?
K1 C2 O5 K3 166.54(9) 4_565 . . 1_545 ?
K1 C2 O6 K1 160.81(4) 4_565 . . 7_656 ?
K1 C2 O6 K3 -85.40(4) 4_565 . . . ?
K1 C2 O6 K3 81.61(3) 4_565 . . 6_645 ?
K1 O1 C1 K1 -11.3(2) . . . 3_656 ?
K1 O1 C1 K1 171.86(9) . . . 4 ?
K1 O1 C1 K3 117.81(16) . . . 6_645 ?
K1 O1 C1 O2 -100.66(16) . . . . ?
K1 O1 C1 O3 79.20(17) . . . . ?
K1 O2 C1 K1 88.62(5) 4 . . 3_656 ?
K1 O2 C1 K1 -88.62(6) 3_656 . . 4 ?
K1 O2 C1 K3 -21.61(6) 4 . . 6_645 ?
K1 O2 C1 K3 -110.23(5) 3_656 . . 6_645 ?
K1 O2 C1 O1 -141.18(7) 4 . . . ?
K1 O2 C1 O1 130.20(7) 3_656 . . . ?
K1 O2 C1 O3 38.98(7) 4 . . . ?
K1 O2 C1 O3 -49.65(7) 3_656 . . . ?
K1 O3 C1 K1 -87.18(5) 4 . . 3_656 ?
K1 O3 C1 K1 87.18(5) 3_656 . . 4 ?
K1 O3 C1 K3 85.07(9) 4 . . 6_645 ?
K1 O3 C1 K3 172.25(9) 3_656 . . 6_645 ?
K1 O3 C1 O1 -130.60(7) 3_656 . . . ?
K1 O3 C1 O1 142.22(7) 4 . . . ?
K1 O3 C1 O2 -37.93(7) 4 . . . ?
K1 O3 C1 O2 49.25(6) 3_656 . . . ?
K1 O4 C2 K1 -167.58(7) 4 . . 4_565 ?
K1 O4 C2 K2 103.34(8) 4 . . . ?
K1 O4 C2 K3 -174.99(3) 4 . . . ?
K1 O4 C2 K3 -85.51(6) 4 . . 6_645 ?
K1 O4 C2 O5 55.70(7) 4 . . . ?
K1 O4 C2 O6 -126.09(7) 4 . . . ?
K1 O6 C2 K1 160.81(10) 7_656 . . 4_565 ?
K1 O6 C2 K2 33.02(7) 4_565 . . . ?
K1 O6 C2 K2 -166.166(15) 7_656 . . . ?
K1 O6 C2 K3 -113.79(15) 7_656 . . . ?
K1 O6 C2 K3 79.20(7) 7_656 . . 6_645 ?
K1 O6 C2 K3 -81.61(5) 4_565 . . 6_645 ?
K1 O6 C2 K3 85.40(12) 4_565 . . . ?
K1 O6 C2 O4 -42.06(7) 4_565 . . . ?
K1 O6 C2 O4 118.75(8) 7_656 . . . ?
K1 O6 C2 O5 -63.03(8) 7_656 . . . ?
K1 O6 C2 O5 136.16(6) 4_565 . . . ?
K2 C2 O4 K3 -171.151(17) 3_665 . . 6_645 ?
K2 C2 O4 K3 -171.151(17) . . . 6_645 ?
K2 C2 O4 Na1 -122.1(2) . . . 2_655 ?
K2 C2 O4 Na1 -122.1(2) 3_665 . . 2_655 ?
K2 C2 O5 K3 -141.43(3) 3_665 . . 1_545 ?
K2 C2 O5 K3 -141.43(3) . . . 1_545 ?
K2 C2 O5 K3 70.10(6) 3_665 . . 7_665 ?
K2 C2 O5 K3 70.10(6) . . . 7_665 ?
K2 C2 O6 K3 114.64(12) . . . 6_645 ?
K2 C2 O6 K3 114.64(12) 3_665 . . 6_645 ?
K2 C2 O6 K3 -52.38(14) . . . . ?
K2 C2 O6 K3 -52.38(14) 3_665 . . . ?
K2 O1 C1 K3 -175.613(18) 4_556 . . 6_645 ?
K2 O1 C1 K3 -175.613(18) 2_645 . . 6_645 ?
K2 O1 C1 O2 -34.08(7) 2_645 . . . ?
K2 O1 C1 O2 -34.08(7) 4_556 . . . ?
K2 O1 C1 O3 145.77(5) 2_645 . . . ?
K2 O1 C1 O3 145.77(5) 4_556 . . . ?
K2 O2 C1 K3 162.58(2) 2_645 . . 6_645 ?
K2 O2 C1 K3 162.58(2) 4_556 . . 6_645 ?
K2 O2 C1 O1 43.01(8) 2_645 . . . ?
K2 O2 C1 O1 43.01(8) 4_556 . . . ?
K2 O2 C1 O3 -136.83(7) 2_645 . . . ?
K2 O2 C1 O3 -136.83(7) 4_556 . . . ?
K2 O3 C1 K3 -97.17(10) 4_566 . . 6_645 ?
K2 O3 C1 K3 -97.17(10) 2_655 . . 6_645 ?
K2 O3 C1 O1 -40.02(8) 4_566 . . . ?
K2 O3 C1 O1 -40.02(8) 2_655 . . . ?
K2 O3 C1 O2 139.83(7) 4_566 . . . ?
K2 O3 C1 O2 139.83(7) 2_655 . . . ?
K2 O4 C2 K3 171.15(7) 3_665 . . 6_645 ?
K2 O4 C2 K3 171.15(7) . . . 6_645 ?
K2 O4 C2 K3 81.67(7) 3_665 . . . ?
K2 O4 C2 K3 81.67(7) . . . . ?
K2 O4 C2 O5 -47.64(7) 3_665 . . . ?
K2 O4 C2 O5 -47.64(7) . . . . ?
K2 O4 C2 O6 130.57(7) 3_665 . . . ?
K2 O4 C2 O6 130.57(7) . . . . ?
K2 O5 C2 K3 127.17(7) 3_665 . . 6_645 ?
K2 O5 C2 K3 127.17(7) . . . 6_645 ?
K2 O5 C2 K3 -110.60(2) . . . . ?
K2 O5 C2 K3 -110.60(2) 3_665 . . . ?
K2 O5 C2 O4 38.74(7) . . . . ?
K2 O5 C2 O4 38.74(7) 3_665 . . . ?
K2 O5 C2 O6 -139.58(6) 3_665 . . . ?
K2 O5 C2 O6 -139.58(6) . . . . ?
K3 C1 O1 K3 -47.52(5) 6_645 . . 4_566 ?
K3 C1 O2 K3 64.52(11) 6_645 . . 6_635 ?
K3 C1 O2 Na1 -83.6(2) 6_645 . . 1_545 ?
K3 C1 O3 Na1 139.4(2) 6_645 . . 2_655 ?
K3 C2 O4 K3 -89.48(10) . . . 6_645 ?
K3 C2 O4 Na1 49.0(2) 6_645 . . 2_655 ?
K3 C2 O4 Na1 -40.4(3) . . . 2_655 ?
K3 C2 O5 K3 -162.73(9) 6_645 . . 7_665 ?
K3 C2 O5 K3 107.97(3) . . . 1_545 ?
K3 C2 O5 K3 -14.26(16) 6_645 . . 1_545 ?
K3 C2 O5 K3 -40.50(7) . . . 7_665 ?
K3 C2 O6 K3 -167.01(4) 6_645 . . . ?
K3 C2 O6 K3 167.01(5) . . . 6_645 ?
K3 O1 C1 K3 -47.52(6) 4_566 . . 6_645 ?
K3 O1 C1 O2 94.01(9) 4_566 . . . ?
K3 O1 C1 O3 -86.13(9) 4_566 . . . ?
K3 O2 C1 K3 64.52(8) 6_635 . . 6_645 ?
K3 O2 C1 O1 -55.05(8) 6_635 . . . ?
K3 O2 C1 O3 125.10(7) 6_635 . . . ?
K3 O3 C1 O1 57.15(8) 6_645 . . . ?
K3 O3 C1 O2 -123.00(7) 6_645 . . . ?
K3 O4 C2 K3 -89.48(6) 6_645 . . . ?
K3 O4 C2 O5 141.21(6) 6_645 . . . ?
K3 O4 C2 O6 -40.58(7) 6_645 . . . ?
K3 O5 C2 K3 107.97(6) 1_545 . . . ?
K3 O5 C2 K3 -162.73(3) 7_665 . . 6_645 ?
K3 O5 C2 K3 -14.26(13) 1_545 . . 6_645 ?
K3 O5 C2 K3 -40.50(7) 7_665 . . . ?
K3 O5 C2 O4 108.84(10) 7_665 . . . ?
K3 O5 C2 O4 -102.69(8) 1_545 . . . ?
K3 O5 C2 O6 78.99(8) 1_545 . . . ?
K3 O5 C2 O6 -69.48(10) 7_665 . . . ?
K3 O6 C2 K3 -167.01(11) . . . 6_645 ?
K3 O6 C2 K3 167.01(12) 6_645 . . . ?
K3 O6 C2 O4 -127.46(8) . . . . ?
K3 O6 C2 O4 39.56(7) 6_645 . . . ?
K3 O6 C2 O5 50.76(9) . . . . ?
K3 O6 C2 O5 -142.23(6) 6_645 . . . ?
Na1 O2 C1 O1 156.8(3) 1_545 . . . ?
Na1 O2 C1 O1 156.8(3) 2_645 . . . ?
Na1 O2 C1 O3 -23.0(3) 2_645 . . . ?
Na1 O2 C1 O3 -23.0(3) 1_545 . . . ?
Na1 O3 C1 O1 -163.5(3) 2_655 . . . ?
Na1 O3 C1 O1 -163.5(3) . . . . ?
Na1 O3 C1 O2 16.4(2) . . . . ?
Na1 O3 C1 O2 16.4(2) 2_655 . . . ?
Na1 O4 C2 O5 -169.8(3) . . . . ?
Na1 O4 C2 O5 -169.8(3) 2_655 . . . ?
Na1 O4 C2 O6 8.4(3) . . . . ?
Na1 O4 C2 O6 8.4(3) 2_655 . . . ?

loop_
_restr_distance_atom_site_label_1
_restr_distance_atom_site_label_2
_restr_distance_site_symmetry_2
_restr_distance_target
_restr_distance_target_weight_param
_restr_distance_diff
O5 H5 1 0.9500 0.0200 0.0543
H5 O5 1 0.8600 0.0100 -0.0357
